data_7018869
loop_
_publ_author_name
'Kraehmer, Verena'
'Rehder, Dieter'

_publ_section_title
;
 Modelling the site of bromide binding in vanadate-dependent
 bromoperoxidases.
;
_journal_issue 17
_journal_name_full 'Dalton transactions (Cambridge, England : 2003)'
_journal_page_first 5225
_journal_page_last 5234
_journal_paper_doi 10.1039/c2dt12287a
_journal_volume 41
_journal_year 2012
_chemical_absolute_configuration ad
_chemical_formula_moiety 'C4 H9 Br N O2, Br'
_chemical_formula_sum 'C4 H9 Br2 N O2'
_chemical_formula_weight 262.94
_chemical_name_common Bromoalaninemethylester
_chemical_name_systematic R-3-Bromoalaninemethylesterhydrobromide
_space_group_IT_number 19
_symmetry_cell_setting orthorhombic
_symmetry_space_group_name_Hall 'P 2ac 2ab'
_symmetry_space_group_name_H-M 'P 21 21 21'
_atom_sites_solution_hydrogens geom
_atom_sites_solution_primary direct
_atom_sites_solution_secondary difmap
_audit_creation_method SHELXL-97
_cell_angle_alpha 90.00
_cell_angle_beta 90.00
_cell_angle_gamma 90.00
_cell_formula_units_Z 4
_cell_length_a 5.2531(6)
_cell_length_b 11.8250(13)
_cell_length_c 13.8956(15)
_cell_measurement_reflns_used 100
_cell_measurement_temperature 153(2)
_cell_measurement_theta_max 28
_cell_measurement_theta_min 2
_cell_volume 863.17(17)
_computing_cell_refinement 'SMART (Bruker, 2000)'
_computing_data_collection 'SMART (Bruker, 2000)'
_computing_data_reduction 'SAINT (Bruker, 2000)'
_computing_molecular_graphics 'SHELXTL (SHELDRICK, 2008)'
_computing_publication_material 'SHELXTL (SHELDRICK, 2008)'
_computing_structure_refinement 'SHELXL-97 (Sheldrick, 1997)'
_computing_structure_solution 'SHELXS-97 (Sheldrick, 1990)'
_diffrn_ambient_temperature 153(2)
_diffrn_measured_fraction_theta_full 0.987
_diffrn_measured_fraction_theta_max 0.987
_diffrn_measurement_device_type 'Bruker APEX CCD'
_diffrn_measurement_method '\f and \w'
_diffrn_radiation_monochromator graphite
_diffrn_radiation_source 'fine-focus sealed tube'
_diffrn_radiation_type MoK\a
_diffrn_radiation_wavelength 0.71073
_diffrn_reflns_av_R_equivalents 0.0388
_diffrn_reflns_av_sigmaI/netI 0.0297
_diffrn_reflns_limit_h_max 6
_diffrn_reflns_limit_h_min -6
_diffrn_reflns_limit_k_max 15
_diffrn_reflns_limit_k_min -15
_diffrn_reflns_limit_l_max 18
_diffrn_reflns_limit_l_min -18
_diffrn_reflns_number 10477
_diffrn_reflns_theta_full 28.03
_diffrn_reflns_theta_max 28.03
_diffrn_reflns_theta_min 2.26
_diffrn_standards_decay_% 0
_exptl_absorpt_coefficient_mu 9.331
_exptl_absorpt_correction_T_max 0.521
_exptl_absorpt_correction_T_min 0.420
_exptl_absorpt_correction_type multi-scan
_exptl_absorpt_process_details '(SADABS; SHELDRICK, 1995)'
_exptl_crystal_colour colourless
_exptl_crystal_density_diffrn 2.023
_exptl_crystal_density_method 'not measured'
_exptl_crystal_description needle
_exptl_crystal_F_000 504
_exptl_crystal_size_max 0.5
_exptl_crystal_size_mid 0.07
_exptl_crystal_size_min 0.07
_refine_diff_density_max 0.549
_refine_diff_density_min -0.286
_refine_diff_density_rms 0.089
_refine_ls_abs_structure_details 'Flack (1993), 1090 Friedel pairs'
_refine_ls_abs_structure_Flack -0.010(13)
_refine_ls_extinction_method none
_refine_ls_goodness_of_fit_ref 0.969
_refine_ls_hydrogen_treatment constr
_refine_ls_matrix_type full
_refine_ls_number_parameters 84
_refine_ls_number_reflns 2027
_refine_ls_number_restraints 0
_refine_ls_restrained_S_all 0.969
_refine_ls_R_factor_all 0.0248
_refine_ls_R_factor_gt 0.0225
_refine_ls_shift/su_max 0.001
_refine_ls_shift/su_mean 0.000
_refine_ls_structure_factor_coef Fsqd
_refine_ls_weighting_details 'calc w=1/[\s^2^(Fo^2^)+(0.0264P)^2^+0.0000P] where P=(Fo^2^+2Fc^2^)/3'
_refine_ls_weighting_scheme calc
_refine_ls_wR_factor_gt 0.0476
_refine_ls_wR_factor_ref 0.0481
_reflns_number_gt 1885
_reflns_number_total 2027
_reflns_threshold_expression >2sigma(I)
_cod_data_source_file c2dt12287a.txt
_cod_data_source_block brala
_cod_original_sg_symbol_Hall P2ac2ab
_cod_original_sg_symbol_H-M P2(1)2(1)2(1)
_cod_database_code 7018869

loop_
_symmetry_equiv_pos_as_xyz
'x, y, z'
'-x+1/2, -y, z+1/2'
'-x, y+1/2, -z+1/2'
'x+1/2, -y+1/2, -z'

loop_
_atom_site_label
_atom_site_type_symbol
_atom_site_fract_x
_atom_site_fract_y
_atom_site_fract_z
_atom_site_U_iso_or_equiv
_atom_site_adp_type
_atom_site_occupancy
_atom_site_symmetry_multiplicity
_atom_site_calc_flag
_atom_site_refinement_flags
Br2 Br 0.11336(5) 0.42797(3) 0.024133(19) 0.02429(8) Uani 1 1 d .
Br1 Br 0.29612(6) 1.07930(3) 0.70526(2) 0.03186(9) Uani 1 1 d .
N1 N 0.3978(5) 0.83788(19) 0.59702(16) 0.0224(5) Uani 1 1 d .
H11A H 0.3750 0.7630 0.5847 0.034 Uiso 1 1 calc R
H11B H 0.5183 0.8662 0.5566 0.034 Uiso 1 1 calc R
H11C H 0.2485 0.8753 0.5878 0.034 Uiso 1 1 calc R
C1 C 0.4822(6) 0.8528(2) 0.6983(2) 0.0204(6) Uani 1 1 d .
H1 H 0.6283 0.8003 0.7097 0.024 Uiso 1 1 calc R
C2 C 0.2669(6) 0.8174(2) 0.7640(2) 0.0218(6) Uani 1 1 d .
C4 C 0.5738(6) 0.9715(2) 0.7171(2) 0.0238(7) Uani 1 1 d .
H4A H 0.7096 0.9910 0.6705 0.029 Uiso 1 1 calc R
H4B H 0.6468 0.9760 0.7827 0.029 Uiso 1 1 calc R
C3 C 0.1380(7) 0.8081(3) 0.9255(2) 0.0401(9) Uani 1 1 d .
H3A H -0.0220 0.8438 0.9056 0.060 Uiso 1 1 calc R
H3B H 0.1904 0.8386 0.9880 0.060 Uiso 1 1 calc R
H3C H 0.1135 0.7262 0.9309 0.060 Uiso 1 1 calc R
O1 O 0.3336(4) 0.83157(17) 0.85457(15) 0.0289(5) Uani 1 1 d .
O2 O 0.0662(4) 0.78326(19) 0.73534(15) 0.0325(5) Uani 1 1 d .

loop_
_atom_site_aniso_label
_atom_site_aniso_U_11
_atom_site_aniso_U_22
_atom_site_aniso_U_33
_atom_site_aniso_U_23
_atom_site_aniso_U_13
_atom_site_aniso_U_12
Br2 0.02578(14) 0.02447(15) 0.02261(14) -0.00126(13) 0.00262(12) 0.00116(14)
Br1 0.03670(18) 0.02006(15) 0.03881(18) -0.00419(15) -0.00706(13) 0.00320(14)
N1 0.0198(12) 0.0207(12) 0.0266(13) -0.0043(10) 0.0017(11) -0.0018(10)
C1 0.0160(14) 0.0224(15) 0.0227(15) -0.0007(12) -0.0006(12) -0.0001(11)
C2 0.0226(16) 0.0156(14) 0.0272(16) 0.0012(12) 0.0013(13) 0.0024(11)
C4 0.0196(16) 0.0232(14) 0.0287(16) -0.0027(13) 0.0006(13) -0.0027(11)
C3 0.040(2) 0.054(2) 0.0269(17) 0.0035(15) 0.0078(17) -0.0023(18)
O1 0.0259(12) 0.0373(13) 0.0235(11) 0.0006(9) -0.0001(9) -0.0027(9)
O2 0.0210(12) 0.0469(14) 0.0295(12) 0.0029(10) 0.0006(9) -0.0100(10)

loop_
_atom_type_symbol
_atom_type_description
_atom_type_scat_dispersion_real
_atom_type_scat_dispersion_imag
_atom_type_scat_source
C C 0.0033 0.0016 'International Tables Vol C Tables 4.2.6.8 and 6.1.1.4'
H H 0.0000 0.0000 'International Tables Vol C Tables 4.2.6.8 and 6.1.1.4'
N N 0.0061 0.0033 'International Tables Vol C Tables 4.2.6.8 and 6.1.1.4'
O O 0.0106 0.0060 'International Tables Vol C Tables 4.2.6.8 and 6.1.1.4'
Br Br -0.2901 2.4595 'International Tables Vol C Tables 4.2.6.8 and 6.1.1.4'

loop_
_geom_angle_atom_site_label_1
_geom_angle_atom_site_label_2
_geom_angle_atom_site_label_3
_geom_angle
C1 N1 H11A 109.5
C1 N1 H11B 109.5
H11A N1 H11B 109.5
C1 N1 H11C 109.5
H11A N1 H11C 109.5
H11B N1 H11C 109.5
N1 C1 C4 111.7(2)
N1 C1 C2 108.4(2)
C4 C1 C2 113.1(3)
N1 C1 H1 107.8
C4 C1 H1 107.8
C2 C1 H1 107.8
O2 C2 O1 126.5(3)
O2 C2 C1 123.5(3)
O1 C2 C1 110.0(2)
C1 C4 Br1 110.9(2)
C1 C4 H4A 109.5
Br1 C4 H4A 109.5
C1 C4 H4B 109.5
Br1 C4 H4B 109.5
H4A C4 H4B 108.1
O1 C3 H3A 109.5
O1 C3 H3B 109.5
H3A C3 H3B 109.5
O1 C3 H3C 109.5
H3A C3 H3C 109.5
H3B C3 H3C 109.5
C2 O1 C3 115.9(3)

loop_
_geom_bond_atom_site_label_1
_geom_bond_atom_site_label_2
_geom_bond_distance
Br1 C4 1.944(3)
N1 C1 1.485(4)
N1 H11A 0.9100
N1 H11B 0.9100
N1 H11C 0.9100
C1 C4 1.507(4)
C1 C2 1.513(4)
C1 H1 1.0000
C2 O2 1.197(3)
C2 O1 1.318(4)
C4 H4A 0.9900
C4 H4B 0.9900
C3 O1 1.450(4)
C3 H3A 0.9800
C3 H3B 0.9800
C3 H3C 0.9800

loop_
_geom_torsion_atom_site_label_1
_geom_torsion_atom_site_label_2
_geom_torsion_atom_site_label_3
_geom_torsion_atom_site_label_4
_geom_torsion
N1 C1 C2 O2 0.3(4)
C4 C1 C2 O2 124.7(3)
N1 C1 C2 O1 -178.8(2)
C4 C1 C2 O1 -54.4(3)
N1 C1 C4 Br1 65.6(3)
C2 C1 C4 Br1 -57.0(3)
O2 C2 O1 C3 -3.1(4)
C1 C2 O1 C3 175.9(2)
